data_1555200
loop_
_publ_author_name
'W\"ossner, Jan S.'
'Grenz, David C.'
'Kratzert, Daniel'
'Esser, Birgit'

_publ_section_title
;
 Tuning the optical properties of spiro-centered charge-transfer dyes by
 extending the donor or acceptor part
;
_journal_issue 21
_journal_name_full 'Organic Chemistry Frontiers'
_journal_page_first 3649
_journal_paper_doi 10.1039/C9QO01134J
_journal_volume 6
_journal_year 2019
_chemical_formula_moiety 'C21 H16 N2 O2'
_chemical_formula_sum 'C21 H16 N2 O2'
_chemical_formula_weight 328.36
_space_group_crystal_system orthorhombic
_space_group_IT_number 61
_space_group_name_Hall '-P 2ac 2ab'
_space_group_name_H-M_alt 'P b c a'
_atom_sites_solution_hydrogens geom
_atom_sites_solution_primary dual
_audit_creation_date 2019-02-28
_audit_creation_method
;
Olex2 1.2
(compiled 2018.05.29 svn.r3508 for OlexSys, GUI svn.r5506)
;
_audit_update_record
;
2019-02-28 deposited with the CCDC.	2019-09-30 downloaded from the CCDC.
;
_cell_angle_alpha 90
_cell_angle_beta 90
_cell_angle_gamma 90
_cell_formula_units_Z 8
_cell_length_a 8.899(8)
_cell_length_b 16.027(13)
_cell_length_c 21.774(19)
_cell_measurement_reflns_used 3787
_cell_measurement_temperature 100(2)
_cell_measurement_theta_max 22.057
_cell_measurement_theta_min 2.539
_cell_volume 3106(5)
_computing_cell_refinement 'SAINT V8.38A (Madison, 2016)'
_computing_data_collection 'Bruker APEX2 software'
_computing_data_reduction 'SAINT V8.38A (Madison, 2016)'
_computing_molecular_graphics 'Olex2 (Dolomanov et al., 2009)'
_computing_publication_material 'Olex2 (Dolomanov et al., 2009)'
_computing_structure_refinement 'ShelXL (Sheldrick, 2015)'
_computing_structure_solution 'ShelXT (Sheldrick, 2015)'
_diffrn_ambient_temperature 100.01
_diffrn_detector 'Bruker APEX2 area detector'
_diffrn_detector_area_resol_mean 7.9
_diffrn_detector_type 'CCD area detector'
_diffrn_measured_fraction_theta_full 0.999
_diffrn_measured_fraction_theta_max 0.999
_diffrn_measurement_device 'fixed-chi two circle goniometer'
_diffrn_measurement_device_type 'Bruker SMART APEX2 area detector'
_diffrn_measurement_method '\w and \f scans'
_diffrn_radiation_monochromator 'mirror optics'
_diffrn_radiation_probe x-ray
_diffrn_radiation_type MoK\a
_diffrn_radiation_wavelength 0.71073
_diffrn_reflns_av_R_equivalents 0.1943
_diffrn_reflns_av_unetI/netI 0.0636
_diffrn_reflns_Laue_measured_fraction_full 0.999
_diffrn_reflns_Laue_measured_fraction_max 0.999
_diffrn_reflns_limit_h_max 10
_diffrn_reflns_limit_h_min -10
_diffrn_reflns_limit_k_max 19
_diffrn_reflns_limit_k_min -19
_diffrn_reflns_limit_l_max 26
_diffrn_reflns_limit_l_min -26
_diffrn_reflns_number 58408
_diffrn_reflns_point_group_measured_fraction_full 0.999
_diffrn_reflns_point_group_measured_fraction_max 0.999
_diffrn_reflns_theta_full 25.131
_diffrn_reflns_theta_max 25.131
_diffrn_reflns_theta_min 1.871
_diffrn_source 'microfocus sealed X-ray tube'
_diffrn_source_current 50
_diffrn_source_type 'Incoatec Mo I\ms'
_diffrn_source_voltage 0.6
_exptl_absorpt_coefficient_mu 0.092
_exptl_absorpt_correction_T_max 0.7452
_exptl_absorpt_correction_T_min 0.4562
_exptl_absorpt_correction_type multi-scan
_exptl_absorpt_process_details
'SADABS-2016/2 (Bruker,2016/2) was used for absorption correction. wR2(int) was 0.1541 before and 0.0943 after correction. The Ratio of minimum to maximum transmission is 0.6122. The \l/2 correction factor is Not present.'
_exptl_crystal_colour brown
_exptl_crystal_colour_primary brown
_exptl_crystal_density_diffrn 1.405
_exptl_crystal_description needle
_exptl_crystal_F_000 1376
_exptl_crystal_recrystallization_method 'The material was recrystallised from CDCl3 by slow evaporation'
_exptl_crystal_size_max 0.11
_exptl_crystal_size_mid 0.07
_exptl_crystal_size_min 0.03
_refine_diff_density_max 0.203
_refine_diff_density_min -0.292
_refine_diff_density_rms 0.056
_refine_ls_extinction_method none
_refine_ls_goodness_of_fit_ref 1.104
_refine_ls_hydrogen_treatment constr
_refine_ls_matrix_type full
_refine_ls_number_parameters 228
_refine_ls_number_reflns 2769
_refine_ls_number_restraints 0
_refine_ls_restrained_S_all 1.104
_refine_ls_R_factor_all 0.1027
_refine_ls_R_factor_gt 0.0676
_refine_ls_shift/su_max 0.000
_refine_ls_shift/su_mean 0.000
_refine_ls_structure_factor_coef Fsqd
_refine_ls_weighting_details 'w=1/[\s^2^(Fo^2^)+(0.0425P)^2^+3.7364P] where P=(Fo^2^+2Fc^2^)/3'
_refine_ls_weighting_scheme calc
_refine_ls_wR_factor_gt 0.1251
_refine_ls_wR_factor_ref 0.1376
_reflns_Friedel_coverage 0.000
_reflns_number_gt 2017
_reflns_number_total 2769
_reflns_threshold_expression 'I > 2\s(I)'
_cod_data_source_file c9qo01134j2.cif
_cod_data_source_block esser_jw344_0m_a
_cod_original_cell_volume 3105(5)
_cod_database_code 1555200
_shelx_shelxl_version_number 2018/3
_shelx_space_group_comment
;
The symmetry employed for this shelxl refinement is uniquely defined
by the following loop, which should always be used as a source of
symmetry information in preference to the above space-group names.
They are only intended as comments.
;
_shelx_estimated_absorpt_t_max 0.997
_shelx_estimated_absorpt_t_min 0.990
_olex2_refinement_description
;
1. Fixed Uiso
 At 1.2 times of:
  All C(H) groups
 At 1.5 times of:
  All C(H,H,H) groups
2.a Aromatic/amide H refined with riding coordinates:
 C5(H5), C6(H6), C7(H7), C8(H8), C13(H13), C14(H14), C15(H15), C17(H17),
 C18(H18), C19(H19)
2.b Idealised Me refined as rotating group:
 C10(H10A,H10B,H10C), C11(H11A,H11B,H11C)
;
_olex2_diffrn_ambient_temperature_device 'Oxford Cryosystems 800'
_olex2_exptl_crystal_mounting_method 'The crystal was mounted on a MITIGEN holder in perfluoroether oil'
_olex2_submission_special_instructions 'No special instructions were received'

loop_
_space_group_symop_operation_xyz
'x, y, z'
'-x+1/2, -y, z+1/2'
'-x, y+1/2, -z+1/2'
'x+1/2, -y+1/2, -z'
'-x, -y, -z'
'x-1/2, y, -z-1/2'
'x, -y-1/2, z-1/2'
'-x-1/2, y-1/2, z'

loop_
_atom_site_label
_atom_site_type_symbol
_atom_site_fract_x
_atom_site_fract_y
_atom_site_fract_z
_atom_site_U_iso_or_equiv
_atom_site_adp_type
_atom_site_occupancy
_atom_site_site_symmetry_order
_atom_site_calc_flag
_atom_site_refinement_flags_posn
O1 O 0.3995(2) 0.25078(14) 0.36384(11) 0.0305(6) Uani 1 1 d .
N1 N 0.5868(3) 0.41169(15) 0.34992(11) 0.0158(6) Uani 1 1 d .
C1 C 0.6264(3) 0.33514(18) 0.38260(13) 0.0159(7) Uani 1 1 d .
N2 N 0.6091(3) 0.34899(14) 0.44856(11) 0.0152(6) Uani 1 1 d .
O2 O 0.6030(2) 0.13141(12) 0.30574(9) 0.0212(5) Uani 1 1 d .
C2 C 0.5335(3) 0.26000(18) 0.35957(13) 0.0171(7) Uani 1 1 d .
C3 C 0.6406(3) 0.19686(18) 0.32904(13) 0.0161(7) Uani 1 1 d .
C4 C 0.7915(3) 0.23244(17) 0.33584(12) 0.0149(7) Uani 1 1 d .
C5 C 0.9272(3) 0.19900(18) 0.31661(13) 0.0171(7) Uani 1 1 d .
H5 H 0.930275 0.147607 0.294913 0.020 Uiso 1 1 calc R
C6 C 1.0579(3) 0.24198(19) 0.32967(13) 0.0183(7) Uani 1 1 d .
H6 H 1.152057 0.219823 0.317177 0.022 Uiso 1 1 calc R
C7 C 1.0523(3) 0.31778(19) 0.36111(13) 0.0193(7) Uani 1 1 d .
H7 H 1.142999 0.346533 0.370068 0.023 Uiso 1 1 calc R
C9 C 0.7850(3) 0.30828(18) 0.36709(12) 0.0140(6) Uani 1 1 d .
C8 C 0.9161(3) 0.35180(19) 0.37949(14) 0.0199(7) Uani 1 1 d .
H8 H 0.912825 0.403951 0.400191 0.024 Uiso 1 1 calc R
C10 C 0.6306(4) 0.4178(2) 0.28546(14) 0.0275(8) Uani 1 1 d .
H10A H 0.552125 0.393071 0.259677 0.041 Uiso 1 1 calc GR
H10B H 0.725324 0.387785 0.279068 0.041 Uiso 1 1 calc GR
H10C H 0.643901 0.476588 0.274374 0.041 Uiso 1 1 calc GR
C11 C 0.6721(4) 0.28659(19) 0.48969(14) 0.0225(7) Uani 1 1 d .
H11A H 0.595904 0.244184 0.498714 0.034 Uiso 1 1 calc GR
H11B H 0.703857 0.313434 0.527991 0.034 Uiso 1 1 calc GR
H11C H 0.759009 0.260134 0.470071 0.034 Uiso 1 1 calc GR
C12 C 0.4774(3) 0.38889(17) 0.46850(13) 0.0141(7) Uani 1 1 d .
C13 C 0.4296(3) 0.38386(18) 0.52863(14) 0.0182(7) Uani 1 1 d .
H13 H 0.484024 0.351115 0.557389 0.022 Uiso 1 1 calc R
C14 C 0.2998(3) 0.42732(18) 0.54735(14) 0.0201(7) Uani 1 1 d .
H14 H 0.269094 0.424536 0.589081 0.024 Uiso 1 1 calc R
C15 C 0.2174(3) 0.47329(18) 0.50684(14) 0.0192(7) Uani 1 1 d .
H15 H 0.127789 0.499983 0.520115 0.023 Uiso 1 1 calc R
C16 C 0.2647(3) 0.48139(17) 0.44519(13) 0.0171(7) Uani 1 1 d .
C17 C 0.1882(3) 0.53266(18) 0.40274(14) 0.0198(7) Uani 1 1 d .
H17 H 0.099440 0.561067 0.414960 0.024 Uiso 1 1 calc R
C18 C 0.2408(4) 0.54166(18) 0.34449(14) 0.0221(7) Uani 1 1 d .
H18 H 0.188204 0.576363 0.316406 0.027 Uiso 1 1 calc R
C19 C 0.3720(3) 0.50031(18) 0.32523(13) 0.0190(7) Uani 1 1 d .
H19 H 0.407095 0.507362 0.284362 0.023 Uiso 1 1 calc R
C20 C 0.4499(3) 0.44961(17) 0.36526(13) 0.0145(7) Uani 1 1 d .
C21 C 0.3965(3) 0.43908(17) 0.42602(13) 0.0138(6) Uani 1 1 d .

loop_
_atom_site_aniso_label
_atom_site_aniso_U_11
_atom_site_aniso_U_22
_atom_site_aniso_U_33
_atom_site_aniso_U_23
_atom_site_aniso_U_13
_atom_site_aniso_U_12
O1 0.0117(13) 0.0284(13) 0.0513(16) -0.0104(11) 0.0012(11) -0.0042(10)
N1 0.0127(13) 0.0181(13) 0.0167(13) 0.0005(10) 0.0009(11) 0.0012(11)
C1 0.0127(16) 0.0184(16) 0.0166(15) -0.0014(13) 0.0015(13) 0.0001(13)
N2 0.0116(13) 0.0165(13) 0.0175(13) -0.0007(10) 0.0005(11) 0.0026(11)
O2 0.0191(12) 0.0200(12) 0.0246(12) -0.0036(10) -0.0008(10) -0.0014(10)
C2 0.0110(17) 0.0217(16) 0.0186(16) 0.0008(13) -0.0007(13) -0.0004(13)
C3 0.0177(17) 0.0162(16) 0.0143(15) 0.0020(13) -0.0013(13) 0.0001(14)
C4 0.0138(16) 0.0170(16) 0.0140(15) 0.0015(12) -0.0011(13) -0.0002(13)
C5 0.0187(18) 0.0168(15) 0.0158(16) 0.0000(12) 0.0010(13) 0.0023(13)
C6 0.0095(16) 0.0244(17) 0.0209(16) 0.0017(14) 0.0026(13) 0.0036(14)
C7 0.0098(16) 0.0259(17) 0.0224(17) -0.0011(14) 0.0004(13) -0.0032(14)
C9 0.0121(16) 0.0191(16) 0.0107(14) 0.0008(12) -0.0002(12) 0.0004(13)
C8 0.0160(17) 0.0236(17) 0.0200(16) -0.0057(13) -0.0008(14) -0.0001(14)
C10 0.030(2) 0.0338(19) 0.0185(17) 0.0033(15) 0.0068(15) 0.0087(17)
C11 0.0215(18) 0.0250(17) 0.0209(17) 0.0009(14) 0.0014(14) 0.0055(15)
C12 0.0089(15) 0.0140(14) 0.0195(16) -0.0004(12) 0.0015(13) -0.0046(12)
C13 0.0169(18) 0.0174(16) 0.0202(17) -0.0024(13) 0.0011(13) -0.0029(13)
C14 0.0200(18) 0.0205(17) 0.0197(16) -0.0039(14) 0.0099(14) -0.0056(14)
C15 0.0112(17) 0.0195(16) 0.0269(17) -0.0065(14) 0.0035(14) -0.0039(14)
C16 0.0122(16) 0.0146(15) 0.0246(17) -0.0057(13) 0.0019(14) -0.0041(13)
C17 0.0093(16) 0.0177(16) 0.0324(19) -0.0045(14) -0.0021(14) 0.0025(13)
C18 0.0195(19) 0.0188(16) 0.0281(18) -0.0003(14) -0.0082(15) 0.0010(14)
C19 0.0184(17) 0.0182(15) 0.0204(16) -0.0009(13) -0.0026(13) -0.0009(14)
C20 0.0108(16) 0.0138(15) 0.0189(16) -0.0045(12) 0.0007(13) -0.0010(12)
C21 0.0092(15) 0.0161(15) 0.0162(15) -0.0043(12) 0.0004(12) -0.0031(12)

loop_
_atom_type_symbol
_atom_type_description
_atom_type_scat_dispersion_real
_atom_type_scat_dispersion_imag
_atom_type_scat_source
C C 0.0033 0.0016 'International Tables Vol C Tables 4.2.6.8 and 6.1.1.4'
H H 0.0000 0.0000 'International Tables Vol C Tables 4.2.6.8 and 6.1.1.4'
N N 0.0061 0.0033 'International Tables Vol C Tables 4.2.6.8 and 6.1.1.4'
O O 0.0106 0.0060 'International Tables Vol C Tables 4.2.6.8 and 6.1.1.4'

loop_
_geom_angle_atom_site_label_1
_geom_angle_atom_site_label_2
_geom_angle_atom_site_label_3
_geom_angle
C10 N1 C1 117.4(2)
C20 N1 C1 117.2(2)
C20 N1 C10 115.6(2)
N1 C1 N2 109.0(2)
N1 C1 C2 111.6(2)
N1 C1 C9 110.8(2)
N2 C1 C2 112.4(2)
N2 C1 C9 111.2(2)
C9 C1 C2 101.8(2)
C11 N2 C1 117.4(2)
C12 N2 C1 117.5(2)
C12 N2 C11 116.4(2)
O1 C2 C1 126.9(3)
O1 C2 C3 124.4(3)
C3 C2 C1 108.7(3)
O2 C3 C2 125.3(3)
O2 C3 C4 129.2(3)
C4 C3 C2 105.5(2)
C5 C4 C3 128.1(3)
C5 C4 C9 121.4(3)
C9 C4 C3 110.5(3)
C4 C5 H5 120.7
C6 C5 C4 118.6(3)
C6 C5 H5 120.7
C5 C6 H6 119.8
C5 C6 C7 120.3(3)
C7 C6 H6 119.8
C6 C7 H7 119.5
C8 C7 C6 121.0(3)
C8 C7 H7 119.5
C4 C9 C1 113.3(2)
C8 C9 C1 126.8(3)
C8 C9 C4 119.9(3)
C7 C8 H8 120.6
C9 C8 C7 118.8(3)
C9 C8 H8 120.6
N1 C10 H10A 109.5
N1 C10 H10B 109.5
N1 C10 H10C 109.5
H10A C10 H10B 109.5
H10A C10 H10C 109.5
H10B C10 H10C 109.5
N2 C11 H11A 109.5
N2 C11 H11B 109.5
N2 C11 H11C 109.5
H11A C11 H11B 109.5
H11A C11 H11C 109.5
H11B C11 H11C 109.5
N2 C12 C21 118.6(3)
C13 C12 N2 121.7(3)
C13 C12 C21 119.6(3)
C12 C13 H13 120.0
C12 C13 C14 119.9(3)
C14 C13 H13 120.0
C13 C14 H14 119.3
C15 C14 C13 121.4(3)
C15 C14 H14 119.3
C14 C15 H15 119.9
C14 C15 C16 120.3(3)
C16 C15 H15 119.9
C15 C16 C21 118.8(3)
C17 C16 C15 122.1(3)
C17 C16 C21 119.0(3)
C16 C17 H17 119.8
C18 C17 C16 120.4(3)
C18 C17 H17 119.8
C17 C18 H18 119.5
C17 C18 C19 120.9(3)
C19 C18 H18 119.5
C18 C19 H19 119.8
C20 C19 C18 120.5(3)
C20 C19 H19 119.8
N1 C20 C21 117.6(3)
C19 C20 N1 122.8(3)
C19 C20 C21 119.5(3)
C16 C21 C12 119.9(3)
C20 C21 C12 120.4(3)
C20 C21 C16 119.7(3)

loop_
_geom_bond_atom_site_label_1
_geom_bond_atom_site_label_2
_geom_bond_distance
O1 C2 1.205(4)
N1 C1 1.461(4)
N1 C10 1.460(4)
N1 C20 1.402(4)
C1 N2 1.461(4)
C1 C2 1.544(4)
C1 C9 1.514(4)
N2 C11 1.455(4)
N2 C12 1.404(4)
O2 C3 1.212(3)
C2 C3 1.541(4)
C3 C4 1.467(4)
C4 C5 1.386(4)
C4 C9 1.394(4)
C5 H5 0.9500
C5 C6 1.381(4)
C6 H6 0.9500
C6 C7 1.395(4)
C7 H7 0.9500
C7 C8 1.388(4)
C9 C8 1.386(4)
C8 H8 0.9500
C10 H10A 0.9800
C10 H10B 0.9800
C10 H10C 0.9800
C11 H11A 0.9800
C11 H11B 0.9800
C11 H11C 0.9800
C12 C13 1.379(4)
C12 C21 1.422(4)
C13 H13 0.9500
C13 C14 1.409(4)
C14 H14 0.9500
C14 C15 1.363(4)
C15 H15 0.9500
C15 C16 1.413(4)
C16 C17 1.412(4)
C16 C21 1.417(4)
C17 H17 0.9500
C17 C18 1.360(4)
C18 H18 0.9500
C18 C19 1.406(4)
C19 H19 0.9500
C19 C20 1.379(4)
C20 C21 1.416(4)

loop_
_geom_torsion_atom_site_label_1
_geom_torsion_atom_site_label_2
_geom_torsion_atom_site_label_3
_geom_torsion_atom_site_label_4
_geom_torsion
O1 C2 C3 O2 0.3(5)
O1 C2 C3 C4 -178.5(3)
N1 C1 N2 C11 -167.6(2)
N1 C1 N2 C12 46.0(3)
N1 C1 C2 O1 -64.7(4)
N1 C1 C2 C3 115.0(3)
N1 C1 C9 C4 -115.1(3)
N1 C1 C9 C8 63.3(4)
N1 C20 C21 C12 -2.5(4)
N1 C20 C21 C16 175.2(2)
C1 N1 C20 C19 -154.7(3)
C1 N1 C20 C21 29.6(4)
C1 N2 C12 C13 161.1(3)
C1 N2 C12 C21 -22.2(4)
C1 C2 C3 O2 -179.3(3)
C1 C2 C3 C4 1.8(3)
C1 C9 C8 C7 -179.2(3)
N2 C1 C2 O1 58.1(4)
N2 C1 C2 C3 -122.2(2)
N2 C1 C9 C4 123.6(3)
N2 C1 C9 C8 -58.1(4)
N2 C12 C13 C14 177.7(2)
N2 C12 C21 C16 -178.8(2)
N2 C12 C21 C20 -1.2(4)
O2 C3 C4 C5 0.4(5)
O2 C3 C4 C9 -178.3(3)
C2 C1 N2 C11 68.2(3)
C2 C1 N2 C12 -78.3(3)
C2 C1 C9 C4 3.7(3)
C2 C1 C9 C8 -178.0(3)
C2 C3 C4 C5 179.2(3)
C2 C3 C4 C9 0.5(3)
C3 C4 C5 C6 -177.8(3)
C3 C4 C9 C1 -2.8(3)
C3 C4 C9 C8 178.8(3)
C4 C5 C6 C7 -0.5(4)
C4 C9 C8 C7 -1.0(4)
C5 C4 C9 C1 178.5(3)
C5 C4 C9 C8 0.0(4)
C5 C6 C7 C8 -0.5(4)
C6 C7 C8 C9 1.2(4)
C9 C1 N2 C11 -45.2(3)
C9 C1 N2 C12 168.3(2)
C9 C1 C2 O1 177.2(3)
C9 C1 C2 C3 -3.2(3)
C9 C4 C5 C6 0.8(4)
C10 N1 C1 N2 165.6(2)
C10 N1 C1 C2 -69.7(3)
C10 N1 C1 C9 43.0(3)
C10 N1 C20 C19 -9.7(4)
C10 N1 C20 C21 174.6(3)
C11 N2 C12 C13 14.3(4)
C11 N2 C12 C21 -169.0(3)
C12 C13 C14 C15 1.5(4)
C13 C12 C21 C16 -2.0(4)
C13 C12 C21 C20 175.6(3)
C13 C14 C15 C16 -2.9(4)
C14 C15 C16 C17 -175.8(3)
C14 C15 C16 C21 1.7(4)
C15 C16 C17 C18 177.2(3)
C15 C16 C21 C12 0.7(4)
C15 C16 C21 C20 -176.9(3)
C16 C17 C18 C19 0.0(4)
C17 C16 C21 C12 178.3(3)
C17 C16 C21 C20 0.7(4)
C17 C18 C19 C20 0.0(4)
C18 C19 C20 N1 -175.3(3)
C18 C19 C20 C21 0.3(4)
C19 C20 C21 C12 -178.3(3)
C19 C20 C21 C16 -0.7(4)
C20 N1 C1 N2 -50.0(3)
C20 N1 C1 C2 74.7(3)
C20 N1 C1 C9 -172.6(2)
C21 C12 C13 C14 1.0(4)
C21 C16 C17 C18 -0.4(4)
